data_2019412
loop_
_publ_author_name
'Li, Ai-Guo'
'Liu, Qi-Kui'
'Li, Yan-An'
'Liu, Zhi-Xian'
'Dong, Yu-Bin'

_publ_section_title
;
 Three one-dimensional coordination polymers based on
 1,1'-bis(pyridin-4-ylmethyl)-2,2'-bi-1<i>H</i>-benzimidazole and
 Hg<i>X</i>~2~ (<i>X</i> = Cl, Br and I)
;
_journal_coeditor_code GZ3240
_journal_issue 1
_journal_name_full 'Acta Crystallographica Section C'
_journal_page_first 37
_journal_page_last 42
_journal_paper_doi 10.1107/S2053229613031598
_journal_volume 70
_journal_year 2014
_chemical_formula_iupac '[Hg Br2 (C26 H20 N6)]'
_chemical_formula_moiety 'C26 H20 Br2 Hg N6'
_chemical_formula_sum 'C26 H20 Br2 Hg N6'
_chemical_formula_weight 776.89
_chemical_name_systematic
<i>catena</i>-Poly[[dibromidomercury(II)]-\m-1,1'-bis(pyridin-4-ylmethyl)-2,2'-bi-1<i>H</i>-benzimidazole]
_space_group_IT_number 15
_symmetry_cell_setting monoclinic
_symmetry_space_group_name_Hall '-C 2yc'
_symmetry_space_group_name_H-M 'C 1 2/c 1'
_atom_sites_solution_hydrogens geom
_atom_sites_solution_primary direct
_atom_sites_solution_secondary difmap
_audit_creation_method SHELXL97
_cell_angle_alpha 90.00
_cell_angle_beta 95.796(4)
_cell_angle_gamma 90.00
_cell_formula_units_Z 4
_cell_length_a 24.494(8)
_cell_length_b 6.006(2)
_cell_length_c 17.306(6)
_cell_measurement_reflns_used 3227
_cell_measurement_temperature 298(2)
_cell_measurement_theta_max 25.865
_cell_measurement_theta_min 2.366
_cell_volume 2532.9(15)
_computing_cell_refinement 'SMART (Bruker, 2003)'
_computing_data_collection 'SMART (Bruker, 2003)'
_computing_data_reduction 'SAINT (Bruker, 2003)'
_computing_molecular_graphics 'SHELXTL (Sheldrick, 2008)'
_computing_publication_material 'SHELXTL (Sheldrick, 2008)'
_computing_structure_refinement 'SHELXL97 (Sheldrick, 2008)'
_computing_structure_solution 'SHELXS-97 (Sheldrick, 2008)'
_diffrn_ambient_temperature 298(2)
_diffrn_measured_fraction_theta_full 0.998
_diffrn_measured_fraction_theta_max 0.998
_diffrn_measurement_device_type 'Bruker SMART CCD area-detector'
_diffrn_measurement_method 'phi and omega scans'
_diffrn_radiation_monochromator graphite
_diffrn_radiation_source 'fine-focus sealed tube'
_diffrn_radiation_type MoK\a
_diffrn_radiation_wavelength 0.71073
_diffrn_reflns_av_R_equivalents 0.0402
_diffrn_reflns_av_sigmaI/netI 0.0368
_diffrn_reflns_limit_h_max 22
_diffrn_reflns_limit_h_min -29
_diffrn_reflns_limit_k_max 7
_diffrn_reflns_limit_k_min -5
_diffrn_reflns_limit_l_max 20
_diffrn_reflns_limit_l_min -21
_diffrn_reflns_number 6393
_diffrn_reflns_theta_full 25.60
_diffrn_reflns_theta_max 25.60
_diffrn_reflns_theta_min 1.67
_exptl_absorpt_coefficient_mu 9.259
_exptl_absorpt_correction_T_max 0.4578
_exptl_absorpt_correction_T_min 0.2246
_exptl_absorpt_correction_type multi-scan
_exptl_absorpt_process_details '(SADABS; Bruker, 2003)'
_exptl_crystal_colour colourless
_exptl_crystal_density_diffrn 2.037
_exptl_crystal_density_method 'not measured'
_exptl_crystal_description block
_exptl_crystal_F_000 1472
_exptl_crystal_size_max 0.23
_exptl_crystal_size_mid 0.18
_exptl_crystal_size_min 0.10
_refine_diff_density_max 1.046
_refine_diff_density_min -1.353
_refine_ls_extinction_method none
_refine_ls_goodness_of_fit_ref 1.007
_refine_ls_hydrogen_treatment constr
_refine_ls_matrix_type full
_refine_ls_number_parameters 159
_refine_ls_number_reflns 2387
_refine_ls_number_restraints 0
_refine_ls_restrained_S_all 1.007
_refine_ls_R_factor_all 0.0402
_refine_ls_R_factor_gt 0.0339
_refine_ls_shift/su_max 0.001
_refine_ls_shift/su_mean 0.000
_refine_ls_structure_factor_coef Fsqd
_refine_ls_weighting_details 'calc w=1/[\s^2^(Fo^2^)+(0.0537P)^2^+0.0000P] where P=(Fo^2^+2Fc^2^)/3'
_refine_ls_weighting_scheme calc
_refine_ls_wR_factor_gt 0.0825
_refine_ls_wR_factor_ref 0.0851
_reflns_number_gt 2101
_reflns_number_total 2387
_reflns_threshold_expression I>2sigma(I)
_cod_data_source_file gz3240sup1.cif
_cod_data_source_block III
_cod_original_cell_volume 2532.8(15)
_cod_original_sg_symbol_Hall -c2yc
_cod_original_sg_symbol_H-M 'C 2/c'
_cod_database_code 2019412
_cod_database_fobs_code 2019412

loop_
_symmetry_equiv_pos_as_xyz
'x, y, z'
'-x, y, -z+1/2'
'x+1/2, y+1/2, z'
'-x+1/2, y+1/2, -z+1/2'
'-x, -y, -z'
'x, -y, z-1/2'
'-x+1/2, -y+1/2, -z'
'x+1/2, -y+1/2, z-1/2'

loop_
_atom_site_type_symbol
_atom_site_label
_atom_site_fract_x
_atom_site_fract_y
_atom_site_fract_z
_atom_site_U_iso_or_equiv
_atom_site_adp_type
_atom_site_calc_flag
_atom_site_refinement_flags
_atom_site_occupancy
_atom_site_symmetry_multiplicity
C C1 0.0507(2) 0.5005(10) 0.9059(3) 0.0543(15) Uani d . 1 1
H H1 0.0291 0.6031 0.9292 0.065 Uiso calc R 1 1
C C2 0.0822(2) 0.3553(10) 0.9522(3) 0.0505(14) Uani d . 1 1
H H2 0.0819 0.3599 1.0058 0.061 Uiso calc R 1 1
C C3 0.1150(2) 0.2002(8) 0.9183(3) 0.0377(11) Uani d . 1 1
C C4 0.1135(2) 0.2007(9) 0.8392(3) 0.0462(13) Uani d . 1 1
H H4 0.1346 0.0994 0.8144 0.055 Uiso calc R 1 1
C C5 0.0808(3) 0.3517(10) 0.7964(3) 0.0513(14) Uani d . 1 1
H H5 0.0805 0.3497 0.7426 0.062 Uiso calc R 1 1
C C6 0.1503(2) 0.0404(8) 0.9690(3) 0.0401(11) Uani d . 1 1
H H6A 0.1509 0.0872 1.0227 0.048 Uiso calc R 1 1
H H6B 0.1339 -0.1067 0.9646 0.048 Uiso calc R 1 1
C C7 0.2518(2) 0.1531(8) 0.9745(3) 0.0353(10) Uani d . 1 1
C C8 0.2264(2) -0.1381(8) 0.9033(3) 0.0371(11) Uani d . 1 1
C C9 0.2823(2) -0.1007(8) 0.9044(3) 0.0385(11) Uani d . 1 1
C C10 0.3151(3) -0.2426(8) 0.8651(3) 0.0463(13) Uani d . 1 1
H H10 0.3527 -0.2192 0.8657 0.056 Uiso calc R 1 1
C C11 0.2895(3) -0.4189(9) 0.8256(3) 0.0534(15) Uani d . 1 1
H H11 0.3103 -0.5175 0.7992 0.064 Uiso calc R 1 1
C C12 0.2334(3) -0.4529(9) 0.8241(3) 0.0542(15) Uani d . 1 1
H H12 0.2176 -0.5731 0.7963 0.065 Uiso calc R 1 1
C C13 0.2000(3) -0.3131(8) 0.8627(3) 0.0486(13) Uani d . 1 1
H H13 0.1623 -0.3354 0.8614 0.058 Uiso calc R 1 1
Hg Hg1 0.0000 0.77841(5) 0.7500 0.04575(14) Uani d S 1 2
Br Br1 -0.05808(4) 0.90727(16) 0.84956(4) 0.0981(3) Uani d . 1 1
N N1 0.04965(17) 0.5005(8) 0.8282(2) 0.0464(11) Uani d . 1 1
N N2 0.20649(16) 0.0267(6) 0.9488(2) 0.0353(9) Uani d . 1 1
N N3 0.29770(18) 0.0830(6) 0.9497(2) 0.0401(10) Uani d . 1 1

loop_
_atom_site_aniso_label
_atom_site_aniso_U_11
_atom_site_aniso_U_22
_atom_site_aniso_U_33
_atom_site_aniso_U_12
_atom_site_aniso_U_13
_atom_site_aniso_U_23
C1 0.041(3) 0.074(4) 0.049(3) 0.021(3) 0.008(3) -0.004(3)
C2 0.042(3) 0.071(3) 0.040(3) 0.015(3) 0.008(2) 0.002(2)
C3 0.024(3) 0.043(2) 0.046(3) -0.004(2) 0.002(2) -0.001(2)
C4 0.045(3) 0.049(3) 0.045(3) 0.010(2) 0.002(2) -0.012(2)
C5 0.056(4) 0.059(3) 0.038(3) 0.012(3) -0.003(3) -0.007(2)
C6 0.033(3) 0.041(2) 0.047(3) -0.001(2) 0.008(2) 0.003(2)
C7 0.032(3) 0.039(2) 0.034(2) 0.005(2) 0.000(2) 0.0017(19)
C8 0.039(3) 0.037(2) 0.035(2) 0.005(2) 0.000(2) 0.0017(19)
C9 0.044(3) 0.040(3) 0.031(2) 0.011(2) 0.001(2) 0.0042(19)
C10 0.045(3) 0.051(3) 0.045(3) 0.014(2) 0.011(2) 0.006(2)
C11 0.075(5) 0.045(3) 0.042(3) 0.016(3) 0.016(3) -0.002(2)
C12 0.073(5) 0.043(3) 0.047(3) 0.002(3) 0.008(3) -0.009(2)
C13 0.051(4) 0.045(3) 0.050(3) -0.003(3) 0.006(3) -0.007(2)
Hg1 0.0374(2) 0.0554(2) 0.04453(19) 0.000 0.00467(12) 0.000
Br1 0.1052(7) 0.1223(7) 0.0746(5) 0.0701(6) 0.0467(4) 0.0372(4)
N1 0.030(3) 0.067(3) 0.042(2) 0.010(2) -0.0012(19) -0.007(2)
N2 0.027(2) 0.039(2) 0.040(2) 0.0041(17) 0.0032(17) -0.0009(16)
N3 0.034(3) 0.043(2) 0.044(2) 0.0037(19) 0.0030(18) -0.0030(18)

loop_
_atom_type_symbol
_atom_type_description
_atom_type_scat_dispersion_real
_atom_type_scat_dispersion_imag
_atom_type_scat_source
C C 0.0033 0.0016 'International Tables Vol C Tables 4.2.6.8 and 6.1.1.4'
H H 0.0000 0.0000 'International Tables Vol C Tables 4.2.6.8 and 6.1.1.4'
N N 0.0061 0.0033 'International Tables Vol C Tables 4.2.6.8 and 6.1.1.4'
Br Br -0.2901 2.4595 'International Tables Vol C Tables 4.2.6.8 and 6.1.1.4'
Hg Hg -2.3894 9.2266 'International Tables Vol C Tables 4.2.6.8 and 6.1.1.4'

loop_
_geom_angle_atom_site_label_1
_geom_angle_atom_site_label_2
_geom_angle_atom_site_label_3
_geom_angle_site_symmetry_1
_geom_angle_site_symmetry_3
_geom_angle
_geom_angle_publ_flag
N1 C1 C2 . . 122.6(5) ?
N1 C1 H1 . . 118.7 ?
C2 C1 H1 . . 118.7 ?
C1 C2 C3 . . 119.5(5) ?
C1 C2 H2 . . 120.2 ?
C3 C2 H2 . . 120.2 ?
C4 C3 C2 . . 117.5(5) ?
C4 C3 C6 . . 122.6(5) ?
C2 C3 C6 . . 119.9(5) ?
C3 C4 C5 . . 119.7(5) ?
C3 C4 H4 . . 120.2 ?
C5 C4 H4 . . 120.2 ?
N1 C5 C4 . . 123.2(5) ?
N1 C5 H5 . . 118.4 ?
C4 C5 H5 . . 118.4 ?
N2 C6 C3 . . 113.4(4) ?
N2 C6 H6A . . 108.9 ?
C3 C6 H6A . . 108.9 ?
N2 C6 H6B . . 108.9 ?
C3 C6 H6B . . 108.9 ?
H6A C6 H6B . . 107.7 ?
N3 C7 N2 . . 114.0(4) ?
N3 C7 C7 . 7_557 123.7(6) ?
N2 C7 C7 . 7_557 122.4(6) ?
C9 C8 N2 . . 106.4(4) ?
C9 C8 C13 . . 122.7(5) ?
N2 C8 C13 . . 131.0(5) ?
N3 C9 C8 . . 110.5(4) ?
N3 C9 C10 . . 128.7(5) ?
C8 C9 C10 . . 120.8(5) ?
C11 C10 C9 . . 117.1(6) ?
C11 C10 H10 . . 121.4 ?
C9 C10 H10 . . 121.4 ?
C10 C11 C12 . . 121.5(5) ?
C10 C11 H11 . . 119.2 ?
C12 C11 H11 . . 119.2 ?
C11 C12 C13 . . 122.2(5) ?
C11 C12 H12 . . 118.9 ?
C13 C12 H12 . . 118.9 ?
C8 C13 C12 . . 115.7(6) ?
C8 C13 H13 . . 122.2 ?
C12 C13 H13 . . 122.2 ?
N1 Hg1 N1 2_556 . 91.9(2) y
N1 Hg1 Br1 2_556 . 108.46(11) ?
N1 Hg1 Br1 . . 96.87(10) ?
N1 Hg1 Br1 2_556 2_556 96.87(10) ?
N1 Hg1 Br1 . 2_556 108.46(11) ?
Br1 Hg1 Br1 . 2_556 143.43(5) y
C5 N1 C1 . . 117.4(5) ?
C5 N1 Hg1 . . 120.9(3) ?
C1 N1 Hg1 . . 121.5(3) ?
C7 N2 C8 . . 104.9(4) ?
C7 N2 C6 . . 129.8(4) ?
C8 N2 C6 . . 125.0(4) ?
C7 N3 C9 . . 104.3(4) ?

loop_
_geom_bond_atom_site_label_1
_geom_bond_atom_site_label_2
_geom_bond_site_symmetry_2
_geom_bond_distance
_geom_bond_publ_flag
C1 N1 . 1.343(6) ?
C1 C2 . 1.370(8) ?
C1 H1 . 0.9300 ?
C2 C3 . 1.396(8) ?
C2 H2 . 0.9300 ?
C3 C4 . 1.365(7) ?
C3 C6 . 1.513(7) ?
C4 C5 . 1.376(8) ?
C4 H4 . 0.9300 ?
C5 N1 . 1.330(7) ?
C5 H5 . 0.9300 ?
C6 N2 . 1.455(6) ?
C6 H6A . 0.9700 ?
C6 H6B . 0.9700 ?
C7 N3 . 1.313(6) ?
C7 N2 . 1.380(6) ?
C7 C7 7_557 1.470(10) ?
C8 C9 . 1.385(7) ?
C8 N2 . 1.385(6) ?
C8 C13 . 1.388(8) ?
C9 N3 . 1.384(6) ?
C9 C10 . 1.394(7) ?
C10 C11 . 1.377(8) ?
C10 H10 . 0.9300 ?
C11 C12 . 1.387(9) ?
C11 H11 . 0.9300 ?
C12 C13 . 1.390(8) ?
C12 H12 . 0.9300 ?
C13 H13 . 0.9300 ?
Hg1 N1 2_556 2.400(4) ?
Hg1 N1 . 2.400(4) y
Hg1 Br1 . 2.4671(9) y
Hg1 Br1 2_556 2.4671(9) ?

loop_
_geom_torsion_atom_site_label_1
_geom_torsion_atom_site_label_2
_geom_torsion_atom_site_label_3
_geom_torsion_atom_site_label_4
_geom_torsion_site_symmetry_1
_geom_torsion
N1 C1 C2 C3 . 0.1(10)
C1 C2 C3 C4 . -0.3(9)
C1 C2 C3 C6 . 179.5(5)
C2 C3 C4 C5 . 0.4(8)
C6 C3 C4 C5 . -179.4(5)
C3 C4 C5 N1 . -0.2(10)
C4 C3 C6 N2 . 47.3(7)
C2 C3 C6 N2 . -132.5(5)
N2 C8 C9 N3 . 0.2(5)
C13 C8 C9 N3 . -179.5(5)
N2 C8 C9 C10 . 178.4(4)
C13 C8 C9 C10 . -1.3(7)
N3 C9 C10 C11 . 178.1(5)
C8 C9 C10 C11 . 0.3(7)
C9 C10 C11 C12 . 0.6(8)
C10 C11 C12 C13 . -0.6(9)
C9 C8 C13 C12 . 1.3(8)
N2 C8 C13 C12 . -178.3(5)
C11 C12 C13 C8 . -0.4(8)
C4 C5 N1 C1 . -0.1(9)
C4 C5 N1 Hg1 . 174.6(5)
C2 C1 N1 C5 . 0.1(9)
C2 C1 N1 Hg1 . -174.5(5)
N1 Hg1 N1 C5 2_556 59.3(4)
Br1 Hg1 N1 C5 . 168.2(4)
Br1 Hg1 N1 C5 2_556 -38.6(5)
N1 Hg1 N1 C1 2_556 -126.3(5)
Br1 Hg1 N1 C1 . -17.4(4)
Br1 Hg1 N1 C1 2_556 135.9(4)
N3 C7 N2 C8 . -0.2(5)
C7 C7 N2 C8 7_557 -179.6(5)
N3 C7 N2 C6 . 174.1(4)
C7 C7 N2 C6 7_557 -5.3(9)
C9 C8 N2 C7 . 0.0(5)
C13 C8 N2 C7 . 179.7(5)
C9 C8 N2 C6 . -174.7(4)
C13 C8 N2 C6 . 5.0(8)
C3 C6 N2 C7 . 88.2(6)
C3 C6 N2 C8 . -98.4(5)
N2 C7 N3 C9 . 0.3(5)
C7 C7 N3 C9 7_557 179.7(6)
C8 C9 N3 C7 . -0.3(5)
C10 C9 N3 C7 . -178.4(5)
